data_2229840
loop_
_publ_author_name
'Takahashi, Hiroki'

_publ_section_title
;
 4-Chloro-2',4',6'-triethylbenzophenone: a redetermination
;
_journal_coeditor_code SJ5114
_journal_issue 4
_journal_name_full 'Acta Crystallographica Section E'
_journal_page_first o935
_journal_paper_doi 10.1107/S1600536811009639
_journal_volume 67
_journal_year 2011
_chemical_formula_iupac 'C19 H21 Cl O'
_chemical_formula_moiety 'C19 H21 Cl O'
_chemical_formula_sum 'C19 H21 Cl O'
_chemical_formula_weight 300.81
_chemical_name_common
;
4-Chloro-2',4',6'-triethylbenzophenone
;
_chemical_name_systematic
;
(4-chlorophenyl)(2,4,6-trimethylphenyl)methanone
;
_space_group_IT_number 14
_symmetry_cell_setting monoclinic
_symmetry_space_group_name_Hall '-P 2ybc'
_symmetry_space_group_name_H-M 'P 1 21/c 1'
_atom_sites_solution_hydrogens geom
_atom_sites_solution_primary direct
_atom_sites_solution_secondary difmap
_audit_creation_method SHELXL-97
_cell_angle_alpha 90.00
_cell_angle_beta 111.0116(16)
_cell_angle_gamma 90.00
_cell_formula_units_Z 4
_cell_length_a 10.3329(6)
_cell_length_b 15.8383(8)
_cell_length_c 10.6876(6)
_cell_measurement_reflns_used 12293
_cell_measurement_temperature 100.0(10)
_cell_measurement_theta_max 27.5
_cell_measurement_theta_min 3.28
_cell_volume 1632.78(16)
_computing_cell_refinement 'RAPID-AUTO (Rigaku, 1998)'
_computing_data_collection 'RAPID-AUTO (Rigaku, 1998)'
_computing_data_reduction 'Yadokari-XG 2009 (Kabuto et al., 2001)'
_computing_molecular_graphics 'Yadokari-XG 2009 (Kabuto et al., 2001) and ORTEP-3 (Farrugia, 1997)'
_computing_publication_material 'Yadokari-XG 2009 (Kabuto et al., 2001) and publCIF (Westrip, 2010)'
_computing_structure_refinement 'SHELXL97 (Sheldrick, 2008)'
_computing_structure_solution 'SIR97 (Altomare et al. (1999)'
_diffrn_ambient_temperature 100.0(10)
_diffrn_detector_area_resol_mean 10.00
_diffrn_measured_fraction_theta_full 0.996
_diffrn_measured_fraction_theta_max 0.996
_diffrn_measurement_device_type 'Rigaku R-AXIS RAPID'
_diffrn_measurement_method \w
_diffrn_radiation_source 'sealed X-ray tube'
_diffrn_radiation_type MoK\a
_diffrn_radiation_wavelength 0.71075
_diffrn_reflns_av_R_equivalents 0.0317
_diffrn_reflns_av_sigmaI/netI 0.0270
_diffrn_reflns_limit_h_max 13
_diffrn_reflns_limit_h_min -13
_diffrn_reflns_limit_k_max 20
_diffrn_reflns_limit_k_min -20
_diffrn_reflns_limit_l_max 13
_diffrn_reflns_limit_l_min -12
_diffrn_reflns_number 15675
_diffrn_reflns_theta_full 27.49
_diffrn_reflns_theta_max 27.48
_diffrn_reflns_theta_min 3.28
_exptl_absorpt_coefficient_mu 0.231
_exptl_absorpt_correction_T_max 1.000
_exptl_absorpt_correction_T_min 0.7454
_exptl_absorpt_correction_type multi-scan
_exptl_absorpt_process_details
;
(ABSCOR; Higashi, 1995)
;
_exptl_crystal_colour colourless
_exptl_crystal_density_diffrn 1.224
_exptl_crystal_density_method 'not measured'
_exptl_crystal_description prism
_exptl_crystal_F_000 640
_exptl_crystal_size_max 0.35
_exptl_crystal_size_mid 0.27
_exptl_crystal_size_min 0.20
_refine_diff_density_max 0.431
_refine_diff_density_min -0.189
_refine_ls_extinction_method none
_refine_ls_goodness_of_fit_ref 1.075
_refine_ls_hydrogen_treatment mixed
_refine_ls_matrix_type full
_refine_ls_number_parameters 264
_refine_ls_number_reflns 3738
_refine_ls_number_restraints 0
_refine_ls_restrained_S_all 1.075
_refine_ls_R_factor_all 0.0451
_refine_ls_R_factor_gt 0.0395
_refine_ls_shift/su_max 0.001
_refine_ls_shift/su_mean 0.000
_refine_ls_structure_factor_coef Fsqd
_refine_ls_weighting_details 'calc w=1/[\s^2^(Fo^2^)+(0.0576P)^2^+0.3777P] where P=(Fo^2^+2Fc^2^)/3'
_refine_ls_weighting_scheme calc
_refine_ls_wR_factor_gt 0.0989
_refine_ls_wR_factor_ref 0.1036
_reflns_number_gt 3287
_reflns_number_total 3738
_reflns_threshold_expression I>2\s(I)
_cod_data_source_file sj5114.cif
_cod_data_source_block I
_cod_original_sg_symbol_H-M 'P 21/c'
_cod_database_code 2229840
_cod_database_fobs_code 2229840

loop_
_symmetry_equiv_pos_as_xyz
'x, y, z'
'-x, y+1/2, -z+1/2'
'-x, -y, -z'
'x, -y-1/2, z-1/2'

loop_
_atom_site_type_symbol
_atom_site_label
_atom_site_fract_x
_atom_site_fract_y
_atom_site_fract_z
_atom_site_U_iso_or_equiv
_atom_site_adp_type
_atom_site_calc_flag
_atom_site_refinement_flags
_atom_site_occupancy
_atom_site_disorder_assembly
_atom_site_disorder_group
C C1 0.76918(13) 0.22501(7) 0.03078(12) 0.0238(2) Uani d . 1 A .
C C2 0.85966(12) 0.16627(7) 0.00844(11) 0.0225(2) Uani d . 1 . .
C C3 0.80584(13) 0.08879(8) -0.04900(12) 0.0252(3) Uani d . 1 . .
H H1 0.8691(16) 0.0474(9) -0.0616(15) 0.029(4) Uiso d . 1 . .
C C4 0.66661(14) 0.06943(8) -0.08394(12) 0.0284(3) Uani d . 1 . .
C C5 0.57933(14) 0.12902(8) -0.06129(15) 0.0327(3) Uani d . 1 A .
H H2 0.483(2) 0.1172(11) -0.0864(18) 0.044(5) Uiso d . 1 . .
C C6 0.62763(14) 0.20723(8) -0.00505(15) 0.0313(3) Uani d . 1 . .
C C7 0.82387(13) 0.30863(8) 0.09536(12) 0.0254(3) Uani d . 1 . .
C C8 0.82047(12) 0.38213(7) 0.00704(12) 0.0223(2) Uani d . 1 A .
C C9 0.79614(13) 0.37152(8) -0.12921(12) 0.0242(2) Uani d . 1 . .
H H3 0.7853(15) 0.3187(10) -0.1672(15) 0.028(4) Uiso d . 1 . .
C C10 0.79308(13) 0.44082(8) -0.20960(12) 0.0255(3) Uani d . 1 A .
H H4 0.7778(15) 0.4335(10) -0.3016(16) 0.028(4) Uiso d . 1 . .
C C11 0.81309(12) 0.52059(7) -0.15245(12) 0.0246(2) Uani d . 1 . .
C C12 0.83723(13) 0.53293(7) -0.01726(13) 0.0254(2) Uani d . 1 A .
H H5 0.8489(16) 0.5894(10) 0.0190(16) 0.032(4) Uiso d . 1 . .
C C13 0.84213(12) 0.46330(7) 0.06203(12) 0.0243(2) Uani d . 1 . .
H H6 0.8607(15) 0.4687(9) 0.1571(15) 0.025(3) Uiso d . 1 . .
C C14 1.01239(13) 0.18466(8) 0.04787(13) 0.0277(3) Uani d . 1 . .
H H7 1.0262(17) 0.2453(11) 0.0360(16) 0.035(4) Uiso d . 1 . .
H H8 1.0473(16) 0.1530(10) -0.0154(16) 0.035(4) Uiso d . 1 . .
C C15 1.09458(16) 0.16062(10) 0.19341(15) 0.0377(3) Uani d . 1 . .
H H9 1.0600(19) 0.1925(12) 0.2570(19) 0.050(5) Uiso d . 1 . .
H H10 1.0850(18) 0.1004(11) 0.2077(18) 0.042(5) Uiso d . 1 . .
H H11 1.193(2) 0.1717(12) 0.2182(19) 0.049(5) Uiso d . 1 . .
C C16 0.60860(17) -0.01351(9) -0.15049(15) 0.0385(3) Uani d . 1 . .
H H12 0.5354(19) -0.0318(11) -0.1218(17) 0.043(5) Uiso d . 1 . .
H H13 0.681(2) -0.0566(12) -0.1199(19) 0.049(5) Uiso d . 1 . .
C C17 0.55351(17) -0.00718(11) -0.30280(15) 0.0431(4) Uani d . 1 . .
H H14 0.4820 0.0367 -0.3316 0.065 Uiso calc R 1 . .
H H15 0.5135 -0.0615 -0.3416 0.065 Uiso calc R 1 . .
H H16 0.6296 0.0073 -0.3332 0.065 Uiso calc R 1 . .
C C18 0.5219(3) 0.26959(15) 0.0045(3) 0.0323(5) Uani d P 0.770(10) A 1
H H17 0.5606 0.3273 0.0118 0.039 Uiso calc PR 0.770(10) A 1
H H18 0.4387 0.2669 -0.0784 0.039 Uiso calc PR 0.770(10) A 1
C C19 0.4804(4) 0.25264(16) 0.1230(3) 0.0594(12) Uani d P 0.770(10) A 1
H H19 0.4462 0.1946 0.1185 0.071 Uiso calc PR 0.770(10) A 1
H H20 0.4069 0.2920 0.1222 0.071 Uiso calc PR 0.770(10) A 1
H H21 0.5608 0.2602 0.2058 0.071 Uiso calc PR 0.770(10) A 1
C C18B 0.5542(8) 0.2758(5) 0.0648(8) 0.0266(14) Uani d P 0.230(10) A 2
H H18B 0.6088 0.2791 0.1621 0.032 Uiso calc PR 0.230(10) A 2
H H17B 0.5549 0.3323 0.0256 0.032 Uiso calc PR 0.230(10) A 2
C C19B 0.4075(8) 0.2516(5) 0.0447(12) 0.051(2) Uani d P 0.230(10) A 2
H H20B 0.3518 0.2518 -0.0513 0.062 Uiso calc PR 0.230(10) A 2
H H21B 0.3689 0.2922 0.0910 0.062 Uiso calc PR 0.230(10) A 2
H H19B 0.4062 0.1950 0.0812 0.062 Uiso calc PR 0.230(10) A 2
Cl Cl1 0.81084(3) 0.607708(19) -0.25218(3) 0.03382(12) Uani d . 1 A .
O O1 0.86688(12) 0.31612(6) 0.21685(9) 0.0368(2) Uani d . 1 A .

loop_
_atom_site_aniso_label
_atom_site_aniso_U_11
_atom_site_aniso_U_22
_atom_site_aniso_U_33
_atom_site_aniso_U_12
_atom_site_aniso_U_13
_atom_site_aniso_U_23
C1 0.0290(6) 0.0219(5) 0.0220(5) -0.0018(4) 0.0109(5) 0.0022(4)
C2 0.0254(6) 0.0248(5) 0.0172(5) -0.0015(4) 0.0077(4) 0.0017(4)
C3 0.0321(6) 0.0241(5) 0.0211(6) -0.0001(5) 0.0115(5) 0.0006(5)
C4 0.0350(7) 0.0250(6) 0.0222(6) -0.0062(5) 0.0068(5) 0.0025(5)
C5 0.0245(6) 0.0298(6) 0.0406(7) -0.0038(5) 0.0078(6) 0.0082(6)
C6 0.0290(7) 0.0241(6) 0.0435(7) 0.0019(5) 0.0163(6) 0.0078(5)
C7 0.0313(6) 0.0241(6) 0.0249(6) -0.0012(4) 0.0149(5) -0.0013(5)
C8 0.0228(6) 0.0220(5) 0.0232(6) -0.0011(4) 0.0097(5) -0.0010(4)
C9 0.0274(6) 0.0227(5) 0.0227(6) -0.0024(4) 0.0092(5) -0.0032(5)
C10 0.0262(6) 0.0284(6) 0.0215(6) -0.0013(5) 0.0080(5) 0.0000(5)
C11 0.0199(5) 0.0241(5) 0.0281(6) 0.0000(4) 0.0067(5) 0.0050(5)
C12 0.0231(6) 0.0214(5) 0.0304(6) -0.0009(4) 0.0079(5) -0.0032(5)
C13 0.0242(6) 0.0254(6) 0.0236(6) -0.0012(4) 0.0091(5) -0.0034(5)
C14 0.0251(6) 0.0299(6) 0.0282(6) -0.0014(5) 0.0097(5) 0.0004(5)
C15 0.0306(7) 0.0426(8) 0.0326(7) 0.0021(6) 0.0027(6) 0.0042(6)
C16 0.0452(9) 0.0302(7) 0.0377(8) -0.0135(6) 0.0121(7) -0.0051(6)
C17 0.0397(8) 0.0535(9) 0.0380(8) -0.0185(7) 0.0164(7) -0.0165(7)
C18 0.0272(12) 0.0278(9) 0.0408(13) 0.0017(8) 0.0109(11) 0.0014(11)
C19 0.086(3) 0.0415(14) 0.074(2) 0.0227(14) 0.057(2) 0.0097(13)
C18B 0.024(4) 0.024(3) 0.029(3) 0.003(2) 0.005(3) 0.000(3)
C19B 0.019(3) 0.041(4) 0.093(7) -0.010(3) 0.020(4) -0.032(4)
Cl1 0.03264(19) 0.02795(18) 0.03544(19) -0.00214(11) 0.00560(14) 0.01037(12)
O1 0.0595(7) 0.0309(5) 0.0235(5) -0.0063(4) 0.0192(5) -0.0014(4)

loop_
_atom_type_symbol
_atom_type_description
_atom_type_scat_dispersion_real
_atom_type_scat_dispersion_imag
_atom_type_scat_source
C C 0.0033 0.0016 'International Tables Vol C Tables 4.2.6.8 and 6.1.1.4'
H H 0.0000 0.0000 'International Tables Vol C Tables 4.2.6.8 and 6.1.1.4'
O O 0.0106 0.0060 'International Tables Vol C Tables 4.2.6.8 and 6.1.1.4'
Cl Cl 0.1484 0.1585 'International Tables Vol C Tables 4.2.6.8 and 6.1.1.4'

loop_
_geom_angle_atom_site_label_1
_geom_angle_atom_site_label_2
_geom_angle_atom_site_label_3
_geom_angle_site_symmetry_1
_geom_angle_site_symmetry_3
_geom_angle
_geom_angle_publ_flag
C2 C1 C6 . . 121.05(11) ?
C2 C1 C7 . . 119.93(11) ?
C6 C1 C7 . . 119.02(11) ?
C3 C2 C1 . . 118.34(11) ?
C3 C2 C14 . . 120.30(11) ?
C1 C2 C14 . . 121.34(11) ?
C4 C3 C2 . . 121.66(11) ?
C4 C3 H1 . . 120.0(9) ?
C2 C3 H1 . . 118.3(9) ?
C3 C4 C5 . . 118.71(11) ?
C3 C4 C16 . . 121.17(13) ?
C5 C4 C16 . . 120.08(12) ?
C4 C5 C6 . . 121.85(12) ?
C4 C5 H2 . . 119.7(10) ?
C6 C5 H2 . . 118.4(10) ?
C5 C6 C1 . . 118.38(12) ?
C5 C6 C18 . . 117.26(14) ?
C1 C6 C18 . . 124.22(14) ?
C5 C6 C18B . . 129.1(3) ?
C1 C6 C18B . . 110.4(3) ?
O1 C7 C8 . . 121.03(11) ?
O1 C7 C1 . . 120.50(11) ?
C8 C7 C1 . . 118.45(10) ?
C9 C8 C13 . . 119.41(11) ?
C9 C8 C7 . . 121.38(10) ?
C13 C8 C7 . . 119.21(10) ?
C10 C9 C8 . . 120.42(11) ?
C10 C9 H3 . . 118.4(9) ?
C8 C9 H3 . . 121.2(9) ?
C11 C10 C9 . . 118.79(11) ?
C11 C10 H4 . . 120.8(9) ?
C9 C10 H4 . . 120.4(9) ?
C10 C11 C12 . . 121.96(11) ?
C10 C11 Cl1 . . 119.08(9) ?
C12 C11 Cl1 . . 118.94(9) ?
C13 C12 C11 . . 118.65(11) ?
C13 C12 H5 . . 121.5(9) ?
C11 C12 H5 . . 119.9(9) ?
C12 C13 C8 . . 120.76(11) ?
C12 C13 H6 . . 121.6(8) ?
C8 C13 H6 . . 117.7(8) ?
C2 C14 C15 . . 112.32(11) ?
C2 C14 H7 . . 109.7(9) ?
C15 C14 H7 . . 108.7(9) ?
C2 C14 H8 . . 107.9(9) ?
C15 C14 H8 . . 110.9(9) ?
H7 C14 H8 . . 107.2(13) ?
C14 C15 H9 . . 111.0(11) ?
C14 C15 H10 . . 110.6(11) ?
H9 C15 H10 . . 107.7(14) ?
C14 C15 H11 . . 112.2(11) ?
H9 C15 H11 . . 108.4(15) ?
H10 C15 H11 . . 106.8(15) ?
C4 C16 C17 . . 112.27(12) ?
C4 C16 H12 . . 109.7(10) ?
C17 C16 H12 . . 109.1(11) ?
C4 C16 H13 . . 108.9(11) ?
C17 C16 H13 . . 110.6(11) ?
H12 C16 H13 . . 106.1(15) ?
C16 C17 H14 . . 109.5 ?
C16 C17 H15 . . 109.5 ?
H14 C17 H15 . . 109.5 ?
C16 C17 H16 . . 109.5 ?
H14 C17 H16 . . 109.5 ?
H15 C17 H16 . . 109.5 ?
C19 C18 C6 . . 112.02(19) ?
C19 C18 H17 . . 109.2 ?
C6 C18 H17 . . 109.2 ?
C19 C18 H18 . . 109.2 ?
C6 C18 H18 . . 109.2 ?
H17 C18 H18 . . 107.9 ?
C19B C18B C6 . . 111.8(5) ?
C19B C18B H18B . . 109.3 ?
C6 C18B H18B . . 109.3 ?
C19B C18B H17B . . 109.3 ?
C6 C18B H17B . . 109.3 ?
H18B C18B H17B . . 107.9 ?
C18B C19B H20B . . 109.5 ?
C18B C19B H21B . . 109.5 ?
H20B C19B H21B . . 109.5 ?
C18B C19B H19B . . 109.5 ?
H20B C19B H19B . . 109.5 ?
H21B C19B H19B . . 109.5 ?

loop_
_geom_bond_atom_site_label_1
_geom_bond_atom_site_label_2
_geom_bond_site_symmetry_2
_geom_bond_distance
_geom_bond_publ_flag
C1 C2 . 1.3988(16) ?
C1 C6 . 1.4012(18) ?
C1 C7 . 1.5067(16) ?
C2 C3 . 1.3956(16) ?
C2 C14 . 1.5087(17) ?
C3 C4 . 1.3849(18) ?
C3 H1 . 0.969(15) ?
C4 C5 . 1.3854(19) ?
C4 C16 . 1.5115(17) ?
C5 C6 . 1.3891(19) ?
C5 H2 . 0.950(19) ?
C6 C18 . 1.503(3) ?
C6 C18B . 1.649(8) ?
C7 O1 . 1.2181(15) ?
C7 C8 . 1.4912(16) ?
C8 C9 . 1.3962(16) ?
C8 C13 . 1.3977(16) ?
C9 C10 . 1.3872(17) ?
C9 H3 . 0.919(15) ?
C10 C11 . 1.3862(17) ?
C10 H4 . 0.946(16) ?
C11 C12 . 1.3891(18) ?
C11 Cl1 . 1.7387(12) ?
C12 C13 . 1.3807(17) ?
C12 H5 . 0.965(16) ?
C13 H6 . 0.968(15) ?
C14 C15 . 1.5292(19) ?
C14 H7 . 0.986(17) ?
C14 H8 . 1.007(16) ?
C15 H9 . 1.010(19) ?
C15 H10 . 0.976(17) ?
C15 H11 . 0.975(19) ?
C16 C17 . 1.523(2) ?
C16 H12 . 0.957(18) ?
C16 H13 . 0.977(19) ?
C17 H14 . 0.9800 ?
C17 H15 . 0.9800 ?
C17 H16 . 0.9800 ?
C18 C19 . 1.500(3) ?
C18 H17 . 0.9900 ?
C18 H18 . 0.9900 ?
C19 H19 . 0.9800 ?
C19 H20 . 0.9800 ?
C19 H21 . 0.9800 ?
C18B C19B . 1.502(10) ?
C18B H18B . 0.9900 ?
C18B H17B . 0.9900 ?
C19B H20B . 0.9800 ?
C19B H21B . 0.9800 ?
C19B H19B . 0.9800 ?

loop_
_geom_torsion_atom_site_label_1
_geom_torsion_atom_site_label_2
_geom_torsion_atom_site_label_3
_geom_torsion_atom_site_label_4
_geom_torsion_site_symmetry_1
_geom_torsion_site_symmetry_2
_geom_torsion_site_symmetry_3
_geom_torsion_site_symmetry_4
_geom_torsion
_geom_torsion_publ_flag
C6 C1 C2 C3 . . . . -0.82(17) ?
C7 C1 C2 C3 . . . . 178.67(10) ?
C6 C1 C2 C14 . . . . -179.45(11) ?
C7 C1 C2 C14 . . . . 0.04(16) ?
C1 C2 C3 C4 . . . . 0.12(17) ?
C14 C2 C3 C4 . . . . 178.77(11) ?
C2 C3 C4 C5 . . . . 0.22(18) ?
C2 C3 C4 C16 . . . . 177.85(11) ?
C3 C4 C5 C6 . . . . 0.13(19) ?
C16 C4 C5 C6 . . . . -177.53(13) ?
C4 C5 C6 C1 . . . . -0.8(2) ?
C4 C5 C6 C18 . . . . 175.11(16) ?
C4 C5 C6 C18B . . . . -162.6(4) ?
C2 C1 C6 C5 . . . . 1.15(19) ?
C7 C1 C6 C5 . . . . -178.34(11) ?
C2 C1 C6 C18 . . . . -174.45(16) ?
C7 C1 C6 C18 . . . . 6.1(2) ?
C2 C1 C6 C18B . . . . 166.2(3) ?
C7 C1 C6 C18B . . . . -13.3(3) ?
C2 C1 C7 O1 . . . . -88.68(15) ?
C6 C1 C7 O1 . . . . 90.82(16) ?
C2 C1 C7 C8 . . . . 92.93(14) ?
C6 C1 C7 C8 . . . . -87.57(14) ?
O1 C7 C8 C9 . . . . 167.97(12) ?
C1 C7 C8 C9 . . . . -13.65(17) ?
O1 C7 C8 C13 . . . . -12.02(18) ?
C1 C7 C8 C13 . . . . 166.36(11) ?
C13 C8 C9 C10 . . . . -0.16(18) ?
C7 C8 C9 C10 . . . . 179.84(11) ?
C8 C9 C10 C11 . . . . -0.69(18) ?
C9 C10 C11 C12 . . . . 0.58(18) ?
C9 C10 C11 Cl1 . . . . 179.47(9) ?
C10 C11 C12 C13 . . . . 0.41(18) ?
Cl1 C11 C12 C13 . . . . -178.49(9) ?
C11 C12 C13 C8 . . . . -1.29(18) ?
C9 C8 C13 C12 . . . . 1.18(18) ?
C7 C8 C13 C12 . . . . -178.83(11) ?
C3 C2 C14 C15 . . . . -91.80(14) ?
C1 C2 C14 C15 . . . . 86.80(14) ?
C3 C4 C16 C17 . . . . -92.27(16) ?
C5 C4 C16 C17 . . . . 85.33(16) ?
C5 C6 C18 C19 . . . . 80.7(3) ?
C1 C6 C18 C19 . . . . -103.7(2) ?
C18B C6 C18 C19 . . . . -47.5(8) ?
C5 C6 C18B C19B . . . . -9.0(8) ?
C1 C6 C18B C19B . . . . -172.0(6) ?
C18 C6 C18B C19B . . . . 55.1(9) ?
